data_7107349
loop_
_publ_author_name
'Christopher D. Jones'
'Jin Chong Tan'
'Gareth O. Lloyd'

_publ_section_title
;
 Supramolecular isomerism of a metallocyclic dipyridyldiamide ligand metal
 halide system generating isostructural (Hg, Co and Zn) porous materials
;
_journal_name_full Chem.Commun.
_journal_page_first 2110
_journal_paper_doi 10.1039/c2cc16691g
_journal_volume 48
_journal_year 2012
_chemical_formula_moiety 'C36 H28 Cl4 Hg2 N8 O4, 2(C2 H6 O)'
_chemical_formula_sum 'C40 H40 Cl4 Hg2 N8 O6'
_chemical_formula_weight 1258.64
_chemical_name_systematic
;
?
;
_space_group_IT_number 14
_symmetry_cell_setting monoclinic
_symmetry_space_group_name_Hall '-P 2yn'
_symmetry_space_group_name_H-M 'P 1 21/n 1'
_atom_sites_solution_hydrogens geom
_atom_sites_solution_primary direct
_atom_sites_solution_secondary difmap
_audit_creation_method SHELXL-97
_cell_angle_alpha 90.00
_cell_angle_beta 95.782(2)
_cell_angle_gamma 90.00
_cell_formula_units_Z 2
_cell_length_a 7.5177(2)
_cell_length_b 11.6687(3)
_cell_length_c 24.2254(7)
_cell_measurement_reflns_used 6042
_cell_measurement_temperature 120(2)
_cell_measurement_theta_max 32.1379
_cell_measurement_theta_min 2.9259
_cell_volume 2114.28(10)
_computing_cell_refinement
;
CrysAlisPro, Oxford Diffraction Ltd.,
Version 1.171.34.44 (release 25-10-2010 CrysAlis171 .NET)
(compiled Oct 25 2010,18:11:34)
;
_computing_data_collection
;
CrysAlisPro, Oxford Diffraction Ltd.,
Version 1.171.34.44 (release 25-10-2010 CrysAlis171 .NET)
(compiled Oct 25 2010,18:11:34)
;
_computing_data_reduction
;
CrysAlisPro, Oxford Diffraction Ltd.,
Version 1.171.34.44 (release 25-10-2010 CrysAlis171 .NET)
(compiled Oct 25 2010,18:11:34)
;
_computing_molecular_graphics Xseed
_computing_publication_material Xseed
_computing_structure_refinement 'SHELXL-97 (Sheldrick, 1997)'
_computing_structure_solution 'SHELXS-97 (Sheldrick, 1990)'
_diffrn_ambient_temperature 120.1
_diffrn_measured_fraction_theta_full 0.997
_diffrn_measured_fraction_theta_max 0.997
_diffrn_measurement_device_type 'Xcalibur, Eos, Gemini ultra'
_diffrn_measurement_method '\w scans'
_diffrn_radiation_monochromator graphite
_diffrn_radiation_source 'Enhance (Mo) X-ray Source'
_diffrn_radiation_type 'Mo K\a'
_diffrn_radiation_wavelength 0.7107
_diffrn_reflns_av_R_equivalents 0.0389
_diffrn_reflns_av_sigmaI/netI 0.0411
_diffrn_reflns_limit_h_max 8
_diffrn_reflns_limit_h_min -8
_diffrn_reflns_limit_k_max 12
_diffrn_reflns_limit_k_min -13
_diffrn_reflns_limit_l_max 26
_diffrn_reflns_limit_l_min -28
_diffrn_reflns_number 10725
_diffrn_reflns_theta_full 25.00
_diffrn_reflns_theta_max 25.00
_diffrn_reflns_theta_min 2.93
_diffrn_standards_number 0
_exptl_absorpt_coefficient_mu 7.552
_exptl_absorpt_correction_T_max 1.00000
_exptl_absorpt_correction_T_min 0.29851
_exptl_absorpt_correction_type multi-scan
_exptl_absorpt_process_details
;
CrysAlisPro, Oxford Diffraction Ltd.,
Version 1.171.34.44 (release 25-10-2010 CrysAlis171 .NET)
(compiled Oct 25 2010,18:11:34)
Empirical absorption correction using spherical harmonics,
implemented in SCALE3 ABSPACK scaling algorithm.
;
_exptl_crystal_colour colourless
_exptl_crystal_density_diffrn 1.853
_exptl_crystal_density_method 'not measured'
_exptl_crystal_description needle
_exptl_crystal_F_000 1199
_exptl_crystal_size_max 0.23
_exptl_crystal_size_mid 0.16
_exptl_crystal_size_min 0.15
_refine_diff_density_max 0.749
_refine_diff_density_min -1.012
_refine_diff_density_rms 0.117
_refine_ls_extinction_method none
_refine_ls_goodness_of_fit_ref 1.019
_refine_ls_hydrogen_treatment constr
_refine_ls_matrix_type full
_refine_ls_number_parameters 236
_refine_ls_number_reflns 3703
_refine_ls_number_restraints 0
_refine_ls_restrained_S_all 1.019
_refine_ls_R_factor_all 0.0301
_refine_ls_R_factor_gt 0.0254
_refine_ls_shift/su_max 0.002
_refine_ls_shift/su_mean 0.000
_refine_ls_structure_factor_coef Fsqd
_refine_ls_weighting_details 'calc w=1/[\s^2^(Fo^2^)+(0.0268P)^2^+0.0000P] where P=(Fo^2^+2Fc^2^)/3'
_refine_ls_weighting_scheme calc
_refine_ls_wR_factor_gt 0.0586
_refine_ls_wR_factor_ref 0.0607
_reflns_number_gt 3254
_reflns_number_total 3703
_reflns_threshold_expression >2sigma(I)
_cod_data_source_file c2cc16691g.txt
_cod_data_source_block 2
_cod_original_sg_symbol_H-M P21/n
_cod_database_code 7107349

loop_
_symmetry_equiv_pos_as_xyz
'x, y, z'
'-x+1/2, y+1/2, -z+1/2'
'-x, -y, -z'
'x-1/2, -y-1/2, z-1/2'

loop_
_atom_site_label
_atom_site_type_symbol
_atom_site_fract_x
_atom_site_fract_y
_atom_site_fract_z
_atom_site_U_iso_or_equiv
_atom_site_adp_type
_atom_site_occupancy
_atom_site_symmetry_multiplicity
_atom_site_calc_flag
_atom_site_refinement_flags
Hg1 Hg 0.82838(2) 0.144503(14) 0.775186(7) 0.02022(7) Uani 1 1 d .
Cl1 Cl 1.02368(15) 0.20381(10) 0.70950(5) 0.0283(3) Uani 1 1 d .
O1 O 0.8081(4) 0.6379(2) 0.95683(13) 0.0234(7) Uani 1 1 d .
N1 N 0.8187(4) 0.2790(3) 0.84452(15) 0.0176(8) Uani 1 1 d .
C1 C 0.74554(12) 0.38224(8) 0.83155(4) 0.0208(10) Uani 1 1 d .
H1 H 0.7026 0.3974 0.7940 0.025 Uiso 1 1 calc R
Cl2 Cl 0.52462(12) 0.07254(8) 0.76062(4) 0.0237(2) Uani 1 1 d R
O2 O 0.65773(12) 0.30329(8) 1.06866(4) 0.0226(7) Uani 1 1 d R
N2 N 0.73116(12) 0.50032(8) 1.01766(4) 0.0180(8) Uani 1 1 d R
H2N H 0.7136 0.4261 1.0208 0.022 Uiso 1 1 calc R
C2 C 0.7305(5) 0.4670(3) 0.87072(18) 0.0171(9) Uani 1 1 d .
H2 H 0.6792 0.5391 0.8602 0.021 Uiso 1 1 calc R
N3 N 0.8375(4) 0.4151(3) 1.12876(15) 0.0167(8) Uani 1 1 d .
H3N H 0.9342 0.4127 1.1525 0.020 Uiso 1 1 calc R
C3 C 0.7918(5) 0.4447(4) 0.92559(17) 0.0159(9) Uani 1 1 d .
N4 N 1.0377(5) 0.0147(3) 1.17877(16) 0.0201(8) Uani 1 1 d .
C4 C 0.8656(6) 0.3379(3) 0.93940(19) 0.0190(10) Uani 1 1 d .
H4 H 0.9070 0.3200 0.9767 0.023 Uiso 1 1 calc R
C5 C 0.8776(5) 0.2578(4) 0.89730(18) 0.0188(9) Uani 1 1 d .
H5 H 0.9298 0.1853 0.9066 0.023 Uiso 1 1 calc R
C6 C 0.7780(5) 0.5385(3) 0.96819(18) 0.0171(9) Uani 1 1 d .
C7 C 0.7080(5) 0.5684(4) 1.06458(17) 0.0159(9) Uani 1 1 d .
C8 C 0.6335(6) 0.6780(3) 1.05822(19) 0.0188(9) Uani 1 1 d .
H8 H 0.5938 0.7061 1.0223 0.023 Uiso 1 1 calc R
C9 C 0.6177(5) 0.7461(4) 1.10502(19) 0.0203(10) Uani 1 1 d .
H9 H 0.5679 0.8208 1.1007 0.024 Uiso 1 1 calc R
C10 C 0.6742(5) 0.7054(4) 1.1576(2) 0.0224(10) Uani 1 1 d .
H10 H 0.6658 0.7528 1.1892 0.027 Uiso 1 1 calc R
C11 C 0.7431(5) 0.5953(4) 1.16403(19) 0.0212(10) Uani 1 1 d .
H11 H 0.7795 0.5670 1.2002 0.025 Uiso 1 1 calc R
C12 C 0.7594(5) 0.5259(4) 1.11809(18) 0.0167(9) Uani 1 1 d .
C13 C 0.7798(5) 0.3141(4) 1.10664(18) 0.0171(9) Uani 1 1 d .
C14 C 0.8726(5) 0.2106(4) 1.13167(18) 0.0172(9) Uani 1 1 d .
C15 C 1.0580(5) 0.2061(4) 1.14492(18) 0.0199(10) Uani 1 1 d .
H15 H 1.1304 0.2705 1.1384 0.024 Uiso 1 1 calc R
C16 C 1.1335(6) 0.1077(4) 1.16743(19) 0.0219(10) Uani 1 1 d .
H16 H 1.2598 0.1049 1.1754 0.026 Uiso 1 1 calc R
C17 C 0.8584(6) 0.0194(4) 1.1664(2) 0.0245(11) Uani 1 1 d .
H17 H 0.7885 -0.0452 1.1744 0.029 Uiso 1 1 calc R
C18 C 0.7728(6) 0.1149(4) 1.1424(2) 0.0227(10) Uani 1 1 d .
H18 H 0.6469 0.1148 1.1333 0.027 Uiso 1 1 calc R

loop_
_atom_site_aniso_label
_atom_site_aniso_U_11
_atom_site_aniso_U_22
_atom_site_aniso_U_33
_atom_site_aniso_U_23
_atom_site_aniso_U_13
_atom_site_aniso_U_12
Hg1 0.02397(11) 0.01663(11) 0.02066(12) -0.00049(7) 0.00511(7) 0.00013(7)
Cl1 0.0283(6) 0.0324(6) 0.0261(7) 0.0014(5) 0.0122(5) -0.0025(5)
O1 0.0321(18) 0.0172(17) 0.0215(19) -0.0002(14) 0.0056(14) -0.0028(13)
N1 0.0193(18) 0.0155(18) 0.018(2) -0.0002(16) 0.0038(15) -0.0021(15)
C1 0.027(2) 0.022(2) 0.013(2) 0.006(2) 0.0017(18) -0.0012(19)
Cl2 0.0200(5) 0.0269(6) 0.0238(6) -0.0049(5) 0.0003(4) -0.0009(5)
O2 0.0239(16) 0.0204(16) 0.0221(19) 0.0018(14) -0.0038(13) -0.0060(13)
N2 0.027(2) 0.0134(17) 0.014(2) 0.0025(16) 0.0036(15) 0.0010(15)
C2 0.022(2) 0.014(2) 0.015(2) 0.0036(18) 0.0017(17) -0.0004(18)
N3 0.0165(17) 0.0172(19) 0.016(2) 0.0019(16) -0.0002(14) 0.0032(15)
C3 0.014(2) 0.020(2) 0.013(2) 0.0015(19) 0.0010(16) -0.0024(18)
N4 0.0214(19) 0.0162(18) 0.023(2) 0.0011(17) 0.0052(15) 0.0009(16)
C4 0.020(2) 0.022(2) 0.015(2) 0.001(2) -0.0001(17) 0.0034(19)
C5 0.020(2) 0.021(2) 0.016(3) 0.0005(19) 0.0012(17) 0.0026(18)
C6 0.016(2) 0.018(2) 0.017(2) -0.0017(19) -0.0006(17) -0.0018(18)
C7 0.015(2) 0.018(2) 0.015(2) -0.0034(19) 0.0035(16) -0.0030(18)
C8 0.024(2) 0.016(2) 0.016(3) 0.0014(19) -0.0010(18) 0.0008(18)
C9 0.019(2) 0.014(2) 0.028(3) -0.005(2) 0.0030(18) 0.0034(18)
C10 0.022(2) 0.021(2) 0.025(3) -0.010(2) 0.0068(19) -0.003(2)
C11 0.018(2) 0.025(2) 0.020(3) 0.001(2) 0.0021(18) -0.0006(19)
C12 0.012(2) 0.020(2) 0.018(2) 0.0007(19) 0.0023(16) 0.0005(17)
C13 0.014(2) 0.020(2) 0.018(3) -0.001(2) 0.0038(17) -0.0025(18)
C14 0.020(2) 0.016(2) 0.016(2) -0.0046(19) -0.0006(17) -0.0004(18)
C15 0.017(2) 0.020(2) 0.023(3) 0.004(2) 0.0042(18) -0.0018(19)
C16 0.015(2) 0.025(2) 0.026(3) 0.002(2) 0.0015(18) -0.0018(19)
C17 0.028(2) 0.015(2) 0.032(3) 0.002(2) 0.007(2) -0.001(2)
C18 0.020(2) 0.014(2) 0.034(3) -0.001(2) 0.003(2) -0.0016(18)

loop_
_atom_type_symbol
_atom_type_description
_atom_type_scat_dispersion_real
_atom_type_scat_dispersion_imag
_atom_type_scat_source
C C 0.0033 0.0016 'International Tables Vol C Tables 4.2.6.8 and 6.1.1.4'
H H 0.0000 0.0000 'International Tables Vol C Tables 4.2.6.8 and 6.1.1.4'
N N 0.0061 0.0033 'International Tables Vol C Tables 4.2.6.8 and 6.1.1.4'
O O 0.0106 0.0060 'International Tables Vol C Tables 4.2.6.8 and 6.1.1.4'
Hg Hg -2.3894 9.2266 'International Tables Vol C Tables 4.2.6.8 and 6.1.1.4'
Cl Cl 0.1484 0.1585 'International Tables Vol C Tables 4.2.6.8 and 6.1.1.4'

loop_
_geom_angle_atom_site_label_1
_geom_angle_atom_site_label_2
_geom_angle_atom_site_label_3
_geom_angle
_geom_angle_site_symmetry_1
_geom_angle_site_symmetry_3
N1 Hg1 N4 103.69(13) . 3_757
N1 Hg1 Cl1 110.91(9) . .
N4 Hg1 Cl1 106.58(9) 3_757 .
N1 Hg1 Cl2 104.09(9) . .
N4 Hg1 Cl2 98.51(9) 3_757 .
Cl1 Hg1 Cl2 129.80(4) . .
C5 N1 C1 118.5(3) . .
C5 N1 Hg1 122.8(3) . .
C1 N1 Hg1 118.7(2) . .
N1 C1 C2 122.6(2) . .
N1 C1 H1 118.7 . .
C2 C1 H1 118.7 . .
C6 N2 C7 126.2(3) . .
C6 N2 H2N 116.9 . .
C7 N2 H2N 116.9 . .
C1 C2 C3 118.8(3) . .
C1 C2 H2 120.6 . .
C3 C2 H2 120.6 . .
C13 N3 C12 127.4(3) . .
C13 N3 H3N 116.3 . .
C12 N3 H3N 116.3 . .
C2 C3 C4 119.0(4) . .
C2 C3 C6 118.6(4) . .
C4 C3 C6 122.4(4) . .
C16 N4 C17 117.7(4) . .
C16 N4 Hg1 121.6(3) . 3_757
C17 N4 Hg1 120.6(3) . 3_757
C3 C4 C5 118.6(4) . .
C3 C4 H4 120.7 . .
C5 C4 H4 120.7 . .
N1 C5 C4 122.6(4) . .
N1 C5 H5 118.7 . .
C4 C5 H5 118.7 . .
O1 C6 N2 125.6(4) . .
O1 C6 C3 120.4(4) . .
N2 C6 C3 114.0(3) . .
C8 C7 C12 119.6(4) . .
C8 C7 N2 120.4(4) . .
C12 C7 N2 119.9(3) . .
C7 C8 C9 119.7(4) . .
C7 C8 H8 120.1 . .
C9 C8 H8 120.1 . .
C10 C9 C8 120.5(4) . .
C10 C9 H9 119.8 . .
C8 C9 H9 119.8 . .
C9 C10 C11 119.8(4) . .
C9 C10 H10 120.1 . .
C11 C10 H10 120.1 . .
C10 C11 C12 120.7(4) . .
C10 C11 H11 119.6 . .
C12 C11 H11 119.6 . .
C11 C12 C7 119.6(4) . .
C11 C12 N3 116.6(4) . .
C7 C12 N3 123.7(4) . .
O2 C13 N3 124.7(4) . .
O2 C13 C14 120.0(3) . .
N3 C13 C14 115.3(3) . .
C18 C14 C15 118.2(4) . .
C18 C14 C13 119.3(4) . .
C15 C14 C13 122.5(4) . .
C16 C15 C14 119.1(4) . .
C16 C15 H15 120.5 . .
C14 C15 H15 120.5 . .
N4 C16 C15 123.2(4) . .
N4 C16 H16 118.4 . .
C15 C16 H16 118.4 . .
N4 C17 C18 122.4(4) . .
N4 C17 H17 118.8 . .
C18 C17 H17 118.8 . .
C14 C18 C17 119.4(4) . .
C14 C18 H18 120.3 . .
C17 C18 H18 120.3 . .

loop_
_geom_bond_atom_site_label_1
_geom_bond_atom_site_label_2
_geom_bond_distance
_geom_bond_site_symmetry_2
Hg1 N1 2.305(3) .
Hg1 N4 2.342(3) 3_757
Hg1 Cl1 2.3744(11) .
Hg1 Cl2 2.4253 .
O1 C6 1.219(5) .
N1 C5 1.333(5) .
N1 C1 1.349(3) .
C1 C2 1.383(4) .
C1 H1 0.9500 .
O2 C13 1.239(4) .
N2 C6 1.358(4) .
N2 C7 1.412(4) .
N2 H2N 0.8800 .
C2 C3 1.387(6) .
C2 H2 0.9500 .
N3 C13 1.348(5) .
N3 C12 1.432(5) .
N3 H3N 0.8800 .
C3 C4 1.391(6) .
C3 C6 1.515(6) .
N4 C16 1.346(5) .
N4 C17 1.353(5) .
N4 Hg1 2.342(3) 3_757
C4 C5 1.393(6) .
C4 H4 0.9500 .
C5 H5 0.9500 .
C7 C8 1.398(6) .
C7 C12 1.405(6) .
C8 C9 1.400(6) .
C8 H8 0.9500 .
C9 C10 1.385(6) .
C9 H9 0.9500 .
C10 C11 1.389(6) .
C10 H10 0.9500 .
C11 C12 1.392(6) .
C11 H11 0.9500 .
C13 C14 1.492(6) .
C14 C18 1.384(6) .
C14 C15 1.399(6) .
C15 C16 1.371(6) .
C15 H15 0.9500 .
C16 H16 0.9500 .
C17 C18 1.386(6) .
C17 H17 0.9500 .
C18 H18 0.9500 .

loop_
_geom_torsion_atom_site_label_1
_geom_torsion_atom_site_label_2
_geom_torsion_atom_site_label_3
_geom_torsion_atom_site_label_4
_geom_torsion
_geom_torsion_site_symmetry_1
N4 Hg1 N1 C5 -1.2(3) 3_757
Cl1 Hg1 N1 C5 -115.3(3) .
Cl2 Hg1 N1 C5 101.4(3) .
N4 Hg1 N1 C1 -179.2(2) 3_757
Cl1 Hg1 N1 C1 66.8(2) .
Cl2 Hg1 N1 C1 -76.6(2) .
C5 N1 C1 C2 0.5(4) .
Hg1 N1 C1 C2 178.5(2) .
N1 C1 C2 C3 -0.5(5) .
C1 C2 C3 C4 -0.2(6) .
C1 C2 C3 C6 179.0(3) .
C2 C3 C4 C5 1.0(6) .
C6 C3 C4 C5 -178.2(4) .
C1 N1 C5 C4 0.3(6) .
Hg1 N1 C5 C4 -177.6(3) .
C3 C4 C5 N1 -1.0(6) .
C7 N2 C6 O1 0.3(6) .
C7 N2 C6 C3 -179.8(3) .
C2 C3 C6 O1 -39.3(6) .
C4 C3 C6 O1 139.9(4) .
C2 C3 C6 N2 140.9(3) .
C4 C3 C6 N2 -40.0(5) .
C6 N2 C7 C8 36.5(5) .
C6 N2 C7 C12 -143.7(3) .
C12 C7 C8 C9 2.6(6) .
N2 C7 C8 C9 -177.6(3) .
C7 C8 C9 C10 -0.4(6) .
C8 C9 C10 C11 -1.5(6) .
C9 C10 C11 C12 1.3(6) .
C10 C11 C12 C7 1.0(6) .
C10 C11 C12 N3 177.9(4) .
C8 C7 C12 C11 -2.9(6) .
N2 C7 C12 C11 177.3(3) .
C8 C7 C12 N3 -179.7(4) .
N2 C7 C12 N3 0.5(6) .
C13 N3 C12 C11 135.2(4) .
C13 N3 C12 C7 -48.0(6) .
C12 N3 C13 O2 7.7(7) .
C12 N3 C13 C14 -171.5(4) .
O2 C13 C14 C18 -41.8(6) .
N3 C13 C14 C18 137.4(4) .
O2 C13 C14 C15 138.1(4) .
N3 C13 C14 C15 -42.6(6) .
C18 C14 C15 C16 0.5(7) .
C13 C14 C15 C16 -179.5(4) .
C17 N4 C16 C15 1.0(7) .
Hg1 N4 C16 C15 -174.2(3) 3_757
C14 C15 C16 N4 -1.5(7) .
C16 N4 C17 C18 0.6(7) .
Hg1 N4 C17 C18 175.8(4) 3_757
C15 C14 C18 C17 1.0(7) .
C13 C14 C18 C17 -179.0(4) .
N4 C17 C18 C14 -1.6(7) .

loop_
_platon_squeeze_void_nr
_platon_squeeze_void_average_x
_platon_squeeze_void_average_y
_platon_squeeze_void_average_z
_platon_squeeze_void_volume
_platon_squeeze_void_count_electrons
_platon_squeeze_void_content
1 -0.028 0.000 0.000 167 40 ' '
2 -0.035 0.500 0.500 167 40 ' '
